data_4032134
loop_
_publ_author_name
'Liao, Hai-Bing'
'Huang, Guang-Hui'
'Yu, Mei-Hua'
'Lei, Chun'
'Hou, Ai-Jun'

_publ_section_title
;
 Five Pairs of Meroterpenoid Enantiomers from Rhododendron capitatum.
;
_journal_issue 3
_journal_name_full 'The Journal of organic chemistry'
_journal_page_first 1632
_journal_page_last 1637
_journal_paper_doi 10.1021/acs.joc.6b02800
_journal_volume 82
_journal_year 2017
_chemical_absolute_configuration rmad
_chemical_formula_moiety 'C17 H24 O3'
_chemical_formula_sum 'C17 H24 O3'
_chemical_formula_weight 276.36
_chemical_name_systematic
;
 ? 
;
_space_group_crystal_system orthorhombic
_space_group_IT_number 19
_space_group_name_Hall 'P 2ac 2ab'
_space_group_name_H-M_alt 'P 21 21 21'
_symmetry_space_group_name_Hall 'P 2ac 2ab'
_symmetry_space_group_name_H-M 'P 21 21 21'
_atom_sites_solution_hydrogens geom
_atom_sites_solution_primary direct
_audit_creation_date 2016-06-17
_audit_creation_method
;
Olex2 1.2
(compiled 2016.02.19 svn.r3266 for OlexSys, GUI svn.r5155)
;
_cell_angle_alpha 90
_cell_angle_beta 90
_cell_angle_gamma 90
_cell_formula_units_Z 4
_cell_length_a 7.27700(10)
_cell_length_b 10.81480(10)
_cell_length_c 19.2366(3)
_cell_measurement_reflns_used 7071
_cell_measurement_temperature 130
_cell_measurement_theta_max 69.45
_cell_measurement_theta_min 2.30
_cell_volume 1513.91(3)
_computing_cell_refinement 'SAINT v7.68A (Bruker, 2009)'
_computing_data_reduction 'SAINT v7.68A (Bruker, 2009)'
_computing_molecular_graphics 'Olex2 (Dolomanov et al., 2009)'
_computing_publication_material 'Olex2 (Dolomanov et al., 2009)'
_computing_structure_refinement 'XL (Sheldrick, 2008)'
_computing_structure_solution 'ShelXT (Sheldrick, 2015)'
_diffrn_ambient_temperature 130
_diffrn_measured_fraction_theta_full 0.996
_diffrn_measured_fraction_theta_max 0.983
_diffrn_measurement_device_type 'Bruker APEX-II CCD'
_diffrn_measurement_method '\f and \w scans'
_diffrn_radiation_monochromator graphite
_diffrn_radiation_type CuK\a
_diffrn_radiation_wavelength 1.54178
_diffrn_reflns_av_R_equivalents 0.0471
_diffrn_reflns_av_unetI/netI 0.0440
_diffrn_reflns_Laue_measured_fraction_full 0.996
_diffrn_reflns_Laue_measured_fraction_max 0.983
_diffrn_reflns_limit_h_max 7
_diffrn_reflns_limit_h_min -8
_diffrn_reflns_limit_k_max 12
_diffrn_reflns_limit_k_min -12
_diffrn_reflns_limit_l_max 22
_diffrn_reflns_limit_l_min -23
_diffrn_reflns_number 9720
_diffrn_reflns_point_group_measured_fraction_full 0.981
_diffrn_reflns_point_group_measured_fraction_max 0.960
_diffrn_reflns_theta_full 67.679
_diffrn_reflns_theta_max 69.517
_diffrn_reflns_theta_min 4.597
_diffrn_standards_number 0
_exptl_absorpt_coefficient_mu 0.649
_exptl_absorpt_correction_T_max 0.7532
_exptl_absorpt_correction_T_min 0.6058
_exptl_absorpt_correction_type multi-scan
_exptl_absorpt_process_details
;
SADABS-2008/1 (Bruker,2008) was used for absorption correction.
wR2(int) was 0.1245 before and 0.0781 after correction.
The Ratio of minimum to maximum transmission is 0.8043.
The \l/2 correction factor is 0.0015.
;
_exptl_crystal_colour colourless
_exptl_crystal_density_diffrn 1.213
_exptl_crystal_density_method 'not measured'
_exptl_crystal_description block
_exptl_crystal_F_000 600
_exptl_crystal_size_max 0.25
_exptl_crystal_size_mid 0.22
_exptl_crystal_size_min 0.2
_refine_diff_density_max 0.203
_refine_diff_density_min -0.168
_refine_diff_density_rms 0.038
_refine_ls_abs_structure_details
;
 Flack x determined using 1074 quotients [(I+)-(I-)]/[(I+)+(I-)]
 (Parsons, Flack and Wagner, Acta Cryst. B69 (2013) 249-259).
;
_refine_ls_abs_structure_Flack 0.05(9)
_refine_ls_extinction_coef 0.0120(12)
_refine_ls_extinction_expression Fc^*^=kFc[1+0.001xFc^2^\l^3^/sin(2\q)]^-1/4^
_refine_ls_extinction_method SHELXL
_refine_ls_goodness_of_fit_ref 1.047
_refine_ls_hydrogen_treatment constr
_refine_ls_matrix_type full
_refine_ls_number_parameters 188
_refine_ls_number_reflns 2729
_refine_ls_number_restraints 0
_refine_ls_restrained_S_all 1.047
_refine_ls_R_factor_all 0.0347
_refine_ls_R_factor_gt 0.0343
_refine_ls_shift/su_max 0.008
_refine_ls_shift/su_mean 0.000
_refine_ls_structure_factor_coef Fsqd
_refine_ls_weighting_details 'w=1/[\s^2^(Fo^2^)+(0.0501P)^2^+0.2914P] where P=(Fo^2^+2Fc^2^)/3'
_refine_ls_weighting_scheme calc
_refine_ls_wR_factor_gt 0.0931
_refine_ls_wR_factor_ref 0.0934
_reflns_Friedel_coverage 0.676
_reflns_Friedel_fraction_full 0.960
_reflns_Friedel_fraction_max 0.928
_reflns_number_gt 2693
_reflns_number_total 2729
_reflns_threshold_expression 'I > 2\s(I)'
_cod_data_source_file jo6b02800_si_005.cif
_cod_data_source_block cu_dm16373_0m
_cod_depositor_comments 'Adding full bibliography for 4032134.cif.'
_cod_database_code 4032134
_shelxl_version_number 2014-3
_shelx_space_group_comment
;
The symmetry employed for this shelxl refinement is uniquely defined
by the following loop, which should always be used as a source of
symmetry information in preference to the above space-group names.
They are only intended as comments.
;
_shelx_estimated_absorpt_t_max 0.881
_shelx_estimated_absorpt_t_min 0.855
_olex2_refinement_description
;
1. Fixed Uiso
 At 1.2 times of:
  All C(H) groups, All C(H,H) groups
 At 1.5 times of:
  All C(H,H,H) groups, All O(H) groups
2.a Ternary CH refined with riding coordinates:
 C4(H4), C11(H11)
2.b Secondary CH2 refined with riding coordinates:
 C3(H3A,H3B), C9(H9A,H9B), C10(H10A,H10B)
2.c Aromatic/amide H refined with riding coordinates:
 C6(H6), C8(H8)
2.d Idealised Me refined as rotating group:
 C13(H13A,H13B,H13C), C14(H14A,H14B,H14C), C15(H15A,H15B,H15C), C16(H16A,H16B,
 H16C)
2.e Idealised tetrahedral OH refined as rotating group:
 O2(H2), O3(H3)
;
_olex2_submission_special_instructions 'No special instructions were received'

loop_
_space_group_symop_operation_xyz
'x, y, z'
'x+1/2, -y+1/2, -z'
'-x, y+1/2, -z+1/2'
'-x+1/2, -y, z+1/2'

loop_
_atom_site_label
_atom_site_type_symbol
_atom_site_fract_x
_atom_site_fract_y
_atom_site_fract_z
_atom_site_U_iso_or_equiv
_atom_site_adp_type
_atom_site_occupancy
_atom_site_site_symmetry_order
_atom_site_calc_flag
_atom_site_refinement_flags_posn
O1 O 0.2348(2) 0.39885(13) 0.82264(7) 0.0234(3) Uani 1 1 d .
O2 O -0.0850(2) 0.61146(13) 1.00866(7) 0.0240(3) Uani 1 1 d .
H2 H -0.0354 0.6750 0.9920 0.036 Uiso 1 1 calc GR
O3 O 0.04247(19) 0.82732(13) 0.95664(7) 0.0235(3) Uani 1 1 d .
H3 H 0.1464 0.8519 0.9697 0.035 Uiso 1 1 calc GR
C2 C 0.3830(3) 0.49018(19) 0.81857(10) 0.0230(4) Uani 1 1 d .
C3 C 0.4097(3) 0.54903(19) 0.88984(10) 0.0222(4) Uani 1 1 d .
H3A H 0.5112 0.6099 0.8879 0.027 Uiso 1 1 calc R
H3B H 0.4425 0.4846 0.9243 0.027 Uiso 1 1 calc R
C4 C 0.2318(3) 0.61358(18) 0.91201(9) 0.0185(4) Uani 1 1 d .
H4 H 0.2494 0.6491 0.9595 0.022 Uiso 1 1 calc R
C4A C 0.0865(3) 0.51371(18) 0.91564(10) 0.0185(4) Uani 1 1 d .
C5 C -0.0557(3) 0.51289(18) 0.96476(9) 0.0195(4) Uani 1 1 d .
C6 C -0.1717(3) 0.41166(19) 0.97240(11) 0.0226(4) Uani 1 1 d .
H6 H -0.2679 0.4141 1.0058 0.027 Uiso 1 1 calc R
C7 C -0.1479(3) 0.30682(19) 0.93149(10) 0.0230(4) Uani 1 1 d .
C8 C -0.0089(3) 0.30662(19) 0.88188(10) 0.0224(4) Uani 1 1 d .
H8 H 0.0086 0.2359 0.8533 0.027 Uiso 1 1 calc R
C8A C 0.1044(3) 0.40882(19) 0.87364(10) 0.0194(4) Uani 1 1 d .
C9 C 0.3312(3) 0.58820(19) 0.76494(10) 0.0247(5) Uani 1 1 d .
H9A H 0.4388 0.6423 0.7567 0.030 Uiso 1 1 calc R
H9B H 0.3012 0.5467 0.7205 0.030 Uiso 1 1 calc R
C10 C 0.1684(3) 0.66805(18) 0.78679(10) 0.0223(4) Uani 1 1 d .
H10A H 0.0548 0.6178 0.7855 0.027 Uiso 1 1 calc R
H10B H 0.1538 0.7370 0.7534 0.027 Uiso 1 1 calc R
C11 C 0.1949(3) 0.72070(18) 0.86028(10) 0.0198(4) Uani 1 1 d .
H11 H 0.3112 0.7699 0.8585 0.024 Uiso 1 1 calc R
C12 C 0.0418(3) 0.81326(19) 0.88137(10) 0.0223(4) Uani 1 1 d .
C13 C 0.0797(3) 0.9396(2) 0.84928(12) 0.0290(5) Uani 1 1 d .
H13A H -0.0170 0.9977 0.8632 0.043 Uiso 1 1 calc GR
H13B H 0.0813 0.9323 0.7985 0.043 Uiso 1 1 calc GR
H13C H 0.1990 0.9702 0.8655 0.043 Uiso 1 1 calc GR
C14 C -0.1533(3) 0.7718(2) 0.86301(11) 0.0269(5) Uani 1 1 d .
H14A H -0.1718 0.6864 0.8786 0.040 Uiso 1 1 calc GR
H14B H -0.1707 0.7764 0.8126 0.040 Uiso 1 1 calc GR
H14C H -0.2423 0.8259 0.8861 0.040 Uiso 1 1 calc GR
C15 C 0.5498(3) 0.4176(2) 0.79539(12) 0.0320(5) Uani 1 1 d .
H15A H 0.5755 0.3520 0.8291 0.048 Uiso 1 1 calc GR
H15B H 0.6560 0.4731 0.7923 0.048 Uiso 1 1 calc GR
H15C H 0.5260 0.3808 0.7497 0.048 Uiso 1 1 calc GR
C16 C -0.2691(4) 0.1954(2) 0.94135(11) 0.0339(5) Uani 1 1 d .
H16A H -0.2961 0.1582 0.8960 0.051 Uiso 1 1 calc GR
H16B H -0.3842 0.2206 0.9637 0.051 Uiso 1 1 calc GR
H16C H -0.2060 0.1348 0.9707 0.051 Uiso 1 1 calc GR

loop_
_atom_site_aniso_label
_atom_site_aniso_U_11
_atom_site_aniso_U_22
_atom_site_aniso_U_33
_atom_site_aniso_U_23
_atom_site_aniso_U_13
_atom_site_aniso_U_12
O1 0.0261(7) 0.0218(7) 0.0221(7) -0.0041(5) 0.0056(6) -0.0019(6)
O2 0.0255(7) 0.0222(7) 0.0241(7) -0.0033(6) 0.0058(6) -0.0007(6)
O3 0.0219(7) 0.0240(7) 0.0245(7) -0.0038(6) 0.0026(6) -0.0015(6)
C2 0.0212(10) 0.0235(10) 0.0242(9) -0.0010(8) 0.0051(8) -0.0002(9)
C3 0.0184(10) 0.0252(10) 0.0230(10) -0.0005(8) -0.0013(8) 0.0013(8)
C4 0.0175(9) 0.0213(9) 0.0166(8) -0.0007(7) -0.0006(7) 0.0005(8)
C4A 0.0188(9) 0.0199(9) 0.0167(9) 0.0017(7) -0.0025(7) 0.0024(8)
C5 0.0198(9) 0.0205(9) 0.0181(9) 0.0004(7) -0.0020(7) 0.0020(8)
C6 0.0189(9) 0.0273(10) 0.0217(9) 0.0025(8) 0.0008(7) 0.0007(8)
C7 0.0225(10) 0.0245(10) 0.0219(9) 0.0042(8) -0.0023(8) -0.0025(8)
C8 0.0287(11) 0.0199(9) 0.0187(8) -0.0013(7) -0.0026(8) 0.0005(8)
C8A 0.0198(9) 0.0231(9) 0.0153(8) 0.0025(7) -0.0019(7) 0.0030(8)
C9 0.0299(11) 0.0254(10) 0.0189(9) -0.0014(8) 0.0049(8) -0.0028(9)
C10 0.0259(10) 0.0232(10) 0.0177(9) 0.0019(8) -0.0018(8) -0.0008(8)
C11 0.0190(9) 0.0202(9) 0.0201(9) 0.0001(7) 0.0005(7) -0.0021(8)
C12 0.0226(10) 0.0218(10) 0.0224(9) 0.0003(8) 0.0013(8) 0.0006(8)
C13 0.0287(11) 0.0222(10) 0.0361(11) 0.0029(9) 0.0043(9) 0.0021(9)
C14 0.0222(11) 0.0268(11) 0.0317(11) 0.0010(8) -0.0008(9) 0.0015(9)
C15 0.0277(11) 0.0348(12) 0.0337(11) -0.0043(10) 0.0075(9) 0.0055(10)
C16 0.0397(13) 0.0298(11) 0.0321(11) 0.0000(9) 0.0054(10) -0.0119(11)

loop_
_atom_type_symbol
_atom_type_description
_atom_type_scat_dispersion_real
_atom_type_scat_dispersion_imag
_atom_type_scat_source
C C 0.0181 0.0091 'International Tables Vol C Tables 4.2.6.8 and 6.1.1.4'
H H 0.0000 0.0000 'International Tables Vol C Tables 4.2.6.8 and 6.1.1.4'
O O 0.0492 0.0322 'International Tables Vol C Tables 4.2.6.8 and 6.1.1.4'

loop_
_geom_angle_atom_site_label_1
_geom_angle_atom_site_label_2
_geom_angle_atom_site_label_3
_geom_angle
C8A O1 C2 119.70(15)
C5 O2 H2 109.5
C12 O3 H3 109.5
O1 C2 C3 109.13(15)
O1 C2 C9 108.84(16)
O1 C2 C15 104.88(17)
C3 C2 C9 110.46(17)
C15 C2 C3 112.29(18)
C15 C2 C9 111.03(17)
C2 C3 H3A 109.8
C2 C3 H3B 109.8
C2 C3 C4 109.45(16)
H3A C3 H3B 108.2
C4 C3 H3A 109.8
C4 C3 H3B 109.8
C3 C4 H4 108.8
C3 C4 C11 107.95(16)
C4A C4 C3 106.16(15)
C4A C4 H4 108.8
C4A C4 C11 116.21(15)
C11 C4 H4 108.8
C5 C4A C4 123.48(17)
C8A C4A C4 119.14(17)
C8A C4A C5 116.95(18)
O2 C5 C4A 121.56(17)
O2 C5 C6 116.79(17)
C6 C5 C4A 121.64(18)
C5 C6 H6 119.8
C5 C6 C7 120.41(18)
C7 C6 H6 119.8
C6 C7 C16 120.53(18)
C8 C7 C6 118.71(19)
C8 C7 C16 120.76(19)
C7 C8 H8 119.7
C8A C8 C7 120.60(18)
C8A C8 H8 119.7
O1 C8A C4A 122.84(17)
O1 C8A C8 115.52(17)
C8 C8A C4A 121.63(17)
C2 C9 H9A 108.9
C2 C9 H9B 108.9
H9A C9 H9B 107.7
C10 C9 C2 113.49(16)
C10 C9 H9A 108.9
C10 C9 H9B 108.9
C9 C10 H10A 109.3
C9 C10 H10B 109.3
C9 C10 C11 111.46(16)
H10A C10 H10B 108.0
C11 C10 H10A 109.3
C11 C10 H10B 109.3
C4 C11 H11 105.8
C4 C11 C12 116.00(15)
C10 C11 C4 109.60(15)
C10 C11 H11 105.8
C10 C11 C12 112.92(16)
C12 C11 H11 105.8
O3 C12 C11 108.96(15)
O3 C12 C13 107.97(17)
O3 C12 C14 105.27(16)
C13 C12 C11 110.02(16)
C13 C12 C14 109.70(18)
C14 C12 C11 114.63(16)
C12 C13 H13A 109.5
C12 C13 H13B 109.5
C12 C13 H13C 109.5
H13A C13 H13B 109.5
H13A C13 H13C 109.5
H13B C13 H13C 109.5
C12 C14 H14A 109.5
C12 C14 H14B 109.5
C12 C14 H14C 109.5
H14A C14 H14B 109.5
H14A C14 H14C 109.5
H14B C14 H14C 109.5
C2 C15 H15A 109.5
C2 C15 H15B 109.5
C2 C15 H15C 109.5
H15A C15 H15B 109.5
H15A C15 H15C 109.5
H15B C15 H15C 109.5
C7 C16 H16A 109.5
C7 C16 H16B 109.5
C7 C16 H16C 109.5
H16A C16 H16B 109.5
H16A C16 H16C 109.5
H16B C16 H16C 109.5

loop_
_geom_bond_atom_site_label_1
_geom_bond_atom_site_label_2
_geom_bond_distance
O1 C2 1.464(3)
O1 C8A 1.369(2)
O2 H2 0.8400
O2 C5 1.377(2)
O3 H3 0.8400
O3 C12 1.456(2)
C2 C3 1.524(3)
C2 C9 1.527(3)
C2 C15 1.513(3)
C3 H3A 0.9900
C3 H3B 0.9900
C3 C4 1.531(3)
C4 H4 1.0000
C4 C4A 1.514(3)
C4 C11 1.551(3)
C4A C5 1.401(3)
C4A C8A 1.399(3)
C5 C6 1.390(3)
C6 H6 0.9500
C6 C7 1.391(3)
C7 C8 1.390(3)
C7 C16 1.506(3)
C8 H8 0.9500
C8 C8A 1.388(3)
C9 H9A 0.9900
C9 H9B 0.9900
C9 C10 1.525(3)
C10 H10A 0.9900
C10 H10B 0.9900
C10 C11 1.536(3)
C11 H11 1.0000
C11 C12 1.552(3)
C12 C13 1.525(3)
C12 C14 1.530(3)
C13 H13A 0.9800
C13 H13B 0.9800
C13 H13C 0.9800
C14 H14A 0.9800
C14 H14B 0.9800
C14 H14C 0.9800
C15 H15A 0.9800
C15 H15B 0.9800
C15 H15C 0.9800
C16 H16A 0.9800
C16 H16B 0.9800
C16 H16C 0.9800

loop_
_geom_hbond_atom_site_label_D
_geom_hbond_atom_site_label_H
_geom_hbond_atom_site_label_A
_geom_hbond_distance_DH
_geom_hbond_distance_HA
_geom_hbond_distance_DA
_geom_hbond_angle_DHA
_geom_hbond_site_symmetry_A
O2 H2 O3 0.84 1.87 2.704(2) 171.9 .
O3 H3 O2 0.84 2.04 2.869(2) 170.5 2_567

loop_
_geom_torsion_atom_site_label_1
_geom_torsion_atom_site_label_2
_geom_torsion_atom_site_label_3
_geom_torsion_atom_site_label_4
_geom_torsion
O1 C2 C3 C4 -60.5(2)
O1 C2 C9 C10 67.4(2)
O2 C5 C6 C7 -178.09(17)
C2 O1 C8A C4A 11.0(3)
C2 O1 C8A C8 -168.15(17)
C2 C3 C4 C4A 61.0(2)
C2 C3 C4 C11 -64.2(2)
C2 C9 C10 C11 50.6(2)
C3 C2 C9 C10 -52.4(2)
C3 C4 C4A C5 144.91(18)
C3 C4 C4A C8A -27.4(2)
C3 C4 C11 C10 61.9(2)
C3 C4 C11 C12 -168.81(16)
C4 C4A C5 O2 7.5(3)
C4 C4A C5 C6 -171.29(18)
C4 C4A C8A O1 -8.7(3)
C4 C4A C8A C8 170.46(17)
C4 C11 C12 O3 34.2(2)
C4 C11 C12 C13 152.36(17)
C4 C11 C12 C14 -83.5(2)
C4A C4 C11 C10 -57.2(2)
C4A C4 C11 C12 72.1(2)
C4A C5 C6 C7 0.8(3)
C5 C4A C8A O1 178.53(17)
C5 C4A C8A C8 -2.3(3)
C5 C6 C7 C8 -1.5(3)
C5 C6 C7 C16 177.9(2)
C6 C7 C8 C8A 0.4(3)
C7 C8 C8A O1 -179.19(18)
C7 C8 C8A C4A 1.6(3)
C8A O1 C2 C3 23.7(2)
C8A O1 C2 C9 -96.89(18)
C8A O1 C2 C15 144.22(17)
C8A C4A C5 O2 179.95(17)
C8A C4A C5 C6 1.2(3)
C9 C2 C3 C4 59.1(2)
C9 C10 C11 C4 -55.0(2)
C9 C10 C11 C12 174.06(16)
C10 C11 C12 O3 161.86(15)
C10 C11 C12 C13 -79.9(2)
C10 C11 C12 C14 44.2(2)
C11 C4 C4A C5 -95.1(2)
C11 C4 C4A C8A 92.6(2)
C15 C2 C3 C4 -176.34(17)
C15 C2 C9 C10 -177.63(18)
C16 C7 C8 C8A -179.02(19)
